data_7216143
loop_
_publ_author_name
'Rodrigues, Carime V.'
'Luz, Leonis L.'
'Dutra, Jos\'e Diogo L'
'Junior, Severino A.'
'Malta, Oscar L.'
'Gatto, Claudia C.'
'Streit, Huayna C.'
'Freire, Ricardo O.'
'Wickleder, Claudia'
'Rodrigues, Marcelo Oliveira'

_publ_section_title
;
 Unusual photoluminescence properties of the 3D mixed-lanthanide-organic
 frameworks induced by dimeric structures: a theoretical and experimental
 approach.
;
_journal_issue 28
_journal_name_full 'Physical chemistry chemical physics : PCCP'
_journal_page_first 14858
_journal_page_last 14866
_journal_paper_doi 10.1039/c4cp00405a
_journal_volume 16
_journal_year 2014
_chemical_absolute_configuration unk
_chemical_formula_moiety 'C15 H18 La2 N6 O18'
_chemical_formula_sum 'C15 H18 La2 N6 O18'
_chemical_formula_weight 848.17
_space_group_IT_number 9
_symmetry_cell_setting monoclinic
_symmetry_space_group_name_Hall 'C -2yc'
_symmetry_space_group_name_H-M 'C 1 c 1'
_atom_sites_solution_hydrogens geom
_atom_sites_solution_primary direct
_atom_sites_solution_secondary difmap
_audit_conform_dict_location ftp://ftp.iucr.org/pub/cif_core.dic
_audit_conform_dict_name cif_core.dic
_audit_conform_dict_version 2.4
_audit_creation_date 2013-08-14T09:29:12-00:00
_audit_creation_method 'WinGX routine CIF_UPDATE'
_cell_angle_alpha 90
_cell_angle_beta 98.3930(10)
_cell_angle_gamma 90
_cell_formula_units_Z 4
_cell_length_a 15.8154(2)
_cell_length_b 8.89220(10)
_cell_length_c 18.4302(2)
_cell_measurement_reflns_used 7037
_cell_measurement_temperature 296(2)
_cell_measurement_theta_max 29.795
_cell_measurement_theta_min 2.234
_cell_volume 2564.15(5)
_computing_cell_refinement 'APEX2 v2011.2-3 (Bruker AXS, 2009)'
_computing_data_collection 'SAINT V7.68A (Bruker AXS, 2009)'
_computing_data_reduction 'SAINT/SADABS (Bruker AXS, 2009)'
_computing_molecular_graphics 'Ortep-3 for Windows (Farrugia, 1997)'
_computing_publication_material 'SHELXTL (Sheldrick, 2008)'
_computing_structure_refinement 'SHELXL-97 (Sheldrick, 2008)'
_computing_structure_solution 'SHELXS-97 (Sheldrick, 2008)'
_diffrn_ambient_temperature 296(2)
_diffrn_measured_fraction_theta_full 0.999
_diffrn_measured_fraction_theta_max 0.999
_diffrn_measurement_device_type 'Bruker APEX-II CCD'
_diffrn_measurement_method '\f and \w scans'
_diffrn_radiation_monochromator graphite
_diffrn_radiation_type MoK\a
_diffrn_radiation_wavelength 0.71073
_diffrn_reflns_av_R_equivalents 0.038
_diffrn_reflns_av_unetI/netI 0.0508
_diffrn_reflns_limit_h_max 22
_diffrn_reflns_limit_h_min -22
_diffrn_reflns_limit_k_max 12
_diffrn_reflns_limit_k_min -11
_diffrn_reflns_limit_l_max 26
_diffrn_reflns_limit_l_min -26
_diffrn_reflns_number 19493
_diffrn_reflns_theta_full 30.63
_diffrn_reflns_theta_max 30.63
_diffrn_reflns_theta_min 2.23
_exptl_absorpt_coefficient_mu 3.383
_exptl_absorpt_correction_T_max 0.7461
_exptl_absorpt_correction_T_min 0.6631
_exptl_absorpt_correction_type multi-scan
_exptl_absorpt_process_details 'SADABS V2008/1 (Bruker AXS)'
_exptl_crystal_colour colourless
_exptl_crystal_density_diffrn 2.197
_exptl_crystal_density_method 'not measured'
_exptl_crystal_description block
_exptl_crystal_F_000 1632
_exptl_crystal_size_max 0.238
_exptl_crystal_size_mid 0.172
_exptl_crystal_size_min 0.138
_refine_diff_density_max 1.136
_refine_diff_density_min -0.68
_refine_diff_density_rms 0.133
_refine_ls_abs_structure_details 'Flack H D (1983), Acta Cryst. A39, 876-881'
_refine_ls_abs_structure_Flack -0.002(11)
_refine_ls_extinction_method none
_refine_ls_goodness_of_fit_ref 1.029
_refine_ls_hydrogen_treatment mixed
_refine_ls_matrix_type full
_refine_ls_number_parameters 378
_refine_ls_number_reflns 7448
_refine_ls_number_restraints 2
_refine_ls_restrained_S_all 1.028
_refine_ls_R_factor_all 0.0292
_refine_ls_R_factor_gt 0.0271
_refine_ls_shift/su_max 0.002
_refine_ls_shift/su_mean 0
_refine_ls_structure_factor_coef Fsqd
_refine_ls_weighting_details 'calc w=1/[\s^2^(Fo^2^)+(0.0191P)^2^+0.0000P] where P=(Fo^2^+2Fc^2^)/3'
_refine_ls_weighting_scheme calc
_refine_ls_wR_factor_gt 0.0538
_refine_ls_wR_factor_ref 0.055
_reflns_number_gt 7174
_reflns_number_total 7448
_reflns_threshold_expression >2sigma(I)
_cod_data_source_file c4cp00405a2.cif
_cod_data_source_block ccg_mr_c1_0m
_cod_depositor_comments
;
The following automatic conversions were performed:

'_symmetry_cell_setting' value 'Monoclinic' changed to 'monoclinic'
according to
/usr/data/users/saulius/crontab/automatic-downloads/rss-feeds/RSC/lib/dictionaries/cif_core.dic
dictionary named 'cif_core.dic' version 2.4.2 from 2011-04-26.

Automatic conversion script
Id: cif_fix_values 2281 2013-09-26 08:29:07Z andrius 

 Adding full bibliography for 7216143.cif.
;
_cod_original_sg_symbol_H-M Cc
_cod_database_code 7216143

loop_
_symmetry_equiv_pos_as_xyz
'x, y, z'
'x, -y, z+1/2'
'x+1/2, y+1/2, z'
'x+1/2, -y+1/2, z+1/2'

loop_
_atom_site_label
_atom_site_type_symbol
_atom_site_fract_x
_atom_site_fract_y
_atom_site_fract_z
_atom_site_U_iso_or_equiv
_atom_site_adp_type
_atom_site_occupancy
_atom_site_symmetry_multiplicity
_atom_site_calc_flag
_atom_site_refinement_flags
La1 La 0.450334(12) 0.05101(3) 0.640807(11) 0.00851(5) Uani 1 1 d .
La2 La 0.542337(12) 0.09148(3) 0.857802(10) 0.01125(5) Uani 1 1 d .
N5 N 0.2685(2) -0.1354(4) 0.71728(18) 0.0213(9) Uani 1 1 d .
H5 H 0.2875 -0.1171 0.7625 0.026 Uiso 1 1 calc R
O18 O 0.8115(2) 0.1956(5) 0.93306(19) 0.0431(10) Uani 1 1 d .
O9 O 0.57701(19) 0.1525(4) 0.72282(16) 0.0224(7) Uani 1 1 d .
N2 N 0.2629(2) 0.2862(4) 0.57562(18) 0.0183(8) Uani 1 1 d .
H2 H 0.2672 0.2721 0.5301 0.022 Uiso 1 1 calc R
O4 O 0.6227(2) 0.1333(4) 0.98003(16) 0.0252(7) Uani 1 1 d .
O5 O 0.4898(2) -0.1086(3) 0.76111(15) 0.0204(7) Uani 1 1 d .
O3 O 0.56367(19) -0.0236(4) 0.56937(16) 0.0199(6) Uani 1 1 d .
O8 O 0.4820(2) 0.2619(3) 0.56256(16) 0.0186(6) Uani 1 1 d .
O11 O 0.35216(19) -0.0288(4) 0.52954(15) 0.0191(7) Uani 1 1 d .
N6 N 0.3038(2) -0.0842(4) 0.6611(2) 0.0218(8) Uani 1 1 d .
O1 O 0.41353(19) 0.1801(3) 0.76083(15) 0.0178(6) Uani 1 1 d .
O2 O 0.3228(2) 0.3076(4) 0.82083(17) 0.0284(8) Uani 1 1 d .
C2 C 0.2915(3) 0.2875(5) 0.6923(2) 0.0167(9) Uani 1 1 d .
N1 N 0.3230(2) 0.2472(4) 0.63080(19) 0.0187(8) Uani 1 1 d .
C5 C 0.6211(3) 0.0990(5) 1.0450(2) 0.0153(8) Uani 1 1 d .
O16 O 0.43071(18) 0.1900(4) 0.93321(16) 0.0195(6) Uani 1 1 d .
N4 N 0.4666(3) -0.3396(4) 0.57448(19) 0.0216(8) Uani 1 1 d .
H4 H 0.4578 -0.312 0.5293 0.026 Uiso 1 1 calc R
O7 O 0.4708(3) 0.4374(4) 0.47613(17) 0.0338(9) Uani 1 1 d .
C15 C 0.2834(3) -0.1081(6) 0.5277(2) 0.0219(10) Uani 1 1 d .
C14 C 0.2570(3) -0.1402(5) 0.6008(2) 0.0189(9) Uani 1 1 d .
O12 O 0.2412(2) -0.1574(5) 0.47173(18) 0.0446(11) Uani 1 1 d .
C11 C 0.6501(3) 0.2057(5) 0.7467(2) 0.0180(9) Uani 1 1 d .
O10 O 0.6800(2) 0.1994(5) 0.81315(18) 0.0374(10) Uani 1 1 d .
C12 C 0.6978(3) 0.2787(5) 0.6938(2) 0.0192(9) Uani 1 1 d .
C13 C 0.1894(3) -0.2260(5) 0.6186(2) 0.0212(9) Uani 1 1 d .
C1 C 0.3456(3) 0.2583(5) 0.7639(2) 0.0170(8) Uani 1 1 d .
C4 C 0.6949(3) 0.1498(5) 1.0993(2) 0.0171(9) Uani 1 1 d .
C3 C 0.7112(3) 0.1463(6) 1.1747(2) 0.0201(9) Uani 1 1 d .
H3 H 0.6764 0.1082 1.2068 0.024 Uiso 1 1 calc R
O14 O 0.6682(2) -0.1031(4) 0.8689(2) 0.0416(10) Uani 1 1 d .
H14A H 0.7076 -0.1074 0.9115 0.05 Uiso 1 1 calc R
H14B H 0.6735 -0.1677 0.8301 0.05 Uiso 1 1 calc R
C6 C 0.4920(3) -0.2534(5) 0.7630(2) 0.0220(10) Uani 1 1 d .
O6 O 0.5001(4) -0.3310(4) 0.81872(19) 0.0606(15) Uani 1 1 d .
C7 C 0.4837(3) -0.3312(5) 0.6905(2) 0.0177(9) Uani 1 1 d .
C8 C 0.4901(3) -0.4804(5) 0.6722(2) 0.0212(9) Uani 1 1 d .
C9 C 0.4795(3) -0.4829(5) 0.5965(2) 0.0184(8) Uani 1 1 d .
N3 N 0.4688(3) -0.2461(4) 0.6303(2) 0.0198(8) Uani 1 1 d .
C10 C 0.4778(3) 0.3969(5) 0.5404(2) 0.0177(8) Uani 1 1 d .
O15 O 0.5061(2) -0.1311(4) 0.92616(17) 0.0305(8) Uani 1 1 d .
H15A H 0.529 -0.1426 0.9753 0.037 Uiso 1 1 calc R
H15B H 0.4694 -0.2038 0.9029 0.037 Uiso 1 1 calc R
O13 O 0.5421(3) 0.3784(4) 0.8683(2) 0.0491(11) Uani 1 1 d G
O17 O 0.8078(3) 0.4696(6) 0.8583(2) 0.087(2) Uani 1 1 d G
H13 H 0.147(3) -0.280(5) 0.582(2) 0.006(11) Uiso 1 1 d .
H8 H 0.508(3) -0.553(5) 0.704(2) 0.012(11) Uiso 1 1 d .

loop_
_atom_site_aniso_label
_atom_site_aniso_U_11
_atom_site_aniso_U_22
_atom_site_aniso_U_33
_atom_site_aniso_U_23
_atom_site_aniso_U_13
_atom_site_aniso_U_12
La1 0.00847(9) 0.00897(10) 0.00808(9) 0.00007(9) 0.00118(7) -0.00053(9)
La2 0.01256(11) 0.01312(12) 0.00796(9) 0.00037(9) 0.00105(7) -0.00066(10)
N5 0.0194(18) 0.036(3) 0.0086(15) -0.0008(14) 0.0039(13) -0.0138(17)
O18 0.031(2) 0.073(3) 0.0235(18) 0.0006(18) -0.0012(15) -0.005(2)
O9 0.0167(16) 0.036(2) 0.0146(14) -0.0005(12) 0.0020(11) -0.0164(14)
N2 0.0155(17) 0.029(2) 0.0096(15) 0.0029(14) -0.0007(12) 0.0123(15)
O4 0.0236(16) 0.040(2) 0.0115(13) 0.0004(13) 0.0005(12) -0.0128(15)
O5 0.0396(18) 0.0076(18) 0.0120(15) 0.0000(10) -0.0034(13) 0.0015(13)
O3 0.0159(14) 0.0240(18) 0.0202(14) 0.0039(12) 0.0042(11) 0.0090(13)
O8 0.0292(16) 0.0084(15) 0.0193(14) -0.0012(11) 0.0075(12) 0.0003(12)
O11 0.0170(15) 0.0268(19) 0.0134(13) 0.0004(12) 0.0018(11) -0.0076(13)
N6 0.0226(19) 0.031(2) 0.0135(17) -0.0007(14) 0.0071(14) -0.0107(16)
O1 0.0167(15) 0.0232(17) 0.0127(14) -0.0008(11) -0.0008(11) 0.0083(12)
O2 0.0275(18) 0.042(2) 0.0154(15) -0.0035(13) 0.0039(13) 0.0183(16)
C2 0.0144(19) 0.024(2) 0.0121(18) 0.0004(16) 0.0039(15) 0.0079(17)
N1 0.0156(17) 0.027(2) 0.0133(16) 0.0014(15) 0.0008(13) 0.0119(16)
C5 0.0125(18) 0.020(2) 0.0125(17) 0.0005(16) 0.0000(14) 0.0006(16)
O16 0.0172(15) 0.0264(18) 0.0152(14) -0.0014(13) 0.0033(11) 0.0059(13)
N4 0.039(2) 0.0128(19) 0.0133(16) -0.0017(13) 0.0059(15) 0.0003(16)
O7 0.070(3) 0.0178(18) 0.0154(15) 0.0011(12) 0.0118(16) 0.0012(17)
C15 0.019(2) 0.034(3) 0.0120(18) -0.0057(17) 0.0026(15) -0.0093(19)
C14 0.0155(19) 0.023(2) 0.0186(19) 0.0003(17) 0.0049(15) -0.0069(17)
O12 0.033(2) 0.083(3) 0.0170(17) -0.0148(18) 0.0014(14) -0.031(2)
C11 0.013(2) 0.025(3) 0.0170(19) -0.0011(17) 0.0055(15) -0.0069(17)
O10 0.0232(18) 0.067(3) 0.0204(17) 0.0120(17) -0.0021(13) -0.0187(18)
C12 0.016(2) 0.026(3) 0.0161(19) -0.0014(17) 0.0030(15) -0.0067(18)
C13 0.017(2) 0.030(3) 0.0163(19) -0.0033(18) 0.0038(16) -0.0099(19)
C1 0.019(2) 0.019(2) 0.0120(18) 0.0013(15) -0.0020(15) 0.0028(17)
C4 0.0150(19) 0.025(3) 0.0110(17) 0.0029(16) 0.0017(14) -0.0065(18)
C3 0.020(2) 0.029(3) 0.0098(18) 0.0011(17) -0.0011(15) -0.009(2)
O14 0.035(2) 0.051(3) 0.041(2) 0.0097(19) 0.0127(18) 0.0214(19)
C6 0.042(3) 0.013(3) 0.010(2) 0.0010(15) -0.0019(18) -0.0003(19)
O6 0.149(5) 0.016(2) 0.0134(18) 0.0007(14) 0.001(2) -0.006(2)
C7 0.031(2) 0.008(2) 0.0134(19) 0.0016(15) 0.0015(16) 0.0013(17)
C8 0.041(3) 0.009(2) 0.0127(19) 0.0004(16) 0.0011(18) -0.0001(19)
C9 0.028(2) 0.011(2) 0.0164(19) 0.0015(15) 0.0052(16) -0.0043(17)
N3 0.032(2) 0.015(2) 0.0129(16) -0.0021(14) 0.0053(15) 0.0022(16)
C10 0.029(2) 0.010(2) 0.0154(18) -0.0009(15) 0.0061(16) -0.0018(17)
O15 0.054(2) 0.0243(19) 0.0139(14) -0.0015(13) 0.0082(15) -0.0138(17)
O13 0.084(3) 0.0152(19) 0.045(3) -0.0041(18) -0.001(2) -0.007(2)
O17 0.180(7) 0.053(3) 0.021(2) -0.0064(19) -0.002(3) -0.028(4)

loop_
_atom_type_symbol
_atom_type_description
_atom_type_scat_dispersion_real
_atom_type_scat_dispersion_imag
_atom_type_scat_source
C C 0.0033 0.0016 'International Tables Vol C Tables 4.2.6.8 and 6.1.1.4'
H H 0 0 'International Tables Vol C Tables 4.2.6.8 and 6.1.1.4'
N N 0.0061 0.0033 'International Tables Vol C Tables 4.2.6.8 and 6.1.1.4'
O O 0.0106 0.006 'International Tables Vol C Tables 4.2.6.8 and 6.1.1.4'
La La -0.2871 2.4523 'International Tables Vol C Tables 4.2.6.8 and 6.1.1.4'

loop_
_geom_angle_atom_site_label_1
_geom_angle_atom_site_label_2
_geom_angle_atom_site_label_3
_geom_angle
_geom_angle_site_symmetry_1
_geom_angle_site_symmetry_3
O8 La1 O3 70.52(10) . .
O8 La1 O11 83.70(10) . .
O3 La1 O11 84.14(10) . .
O8 La1 O9 82.27(10) . .
O3 La1 O9 80.73(10) . .
O11 La1 O9 162.09(9) . .
O8 La1 O5 149.52(10) . .
O3 La1 O5 101.74(10) . .
O11 La1 O5 125.70(10) . .
O9 La1 O5 67.29(10) . .
O8 La1 O1 104.40(9) . .
O3 La1 O1 146.48(10) . .
O11 La1 O1 129.00(9) . .
O9 La1 O1 65.77(9) . .
O5 La1 O1 65.24(9) . .
O8 La1 N1 71.02(11) . .
O3 La1 N1 138.11(11) . .
O11 La1 N1 75.77(11) . .
O9 La1 N1 109.79(12) . .
O5 La1 N1 119.89(10) . .
O1 La1 N1 60.81(10) . .
O8 La1 N3 132.71(10) . .
O3 La1 N3 66.34(11) . .
O11 La1 N3 73.72(11) . .
O9 La1 N3 108.37(12) . .
O5 La1 N3 60.76(10) . .
O1 La1 N3 122.20(10) . .
N1 La1 N3 137.48(12) . .
O8 La1 N6 132.55(11) . .
O3 La1 N6 131.59(11) . .
O11 La1 N6 62.60(10) . .
O9 La1 N6 135.25(10) . .
O5 La1 N6 75.17(11) . .
O1 La1 N6 77.10(10) . .
N1 La1 N6 69.02(13) . .
N3 La1 N6 70.90(12) . .
O8 La1 La2 115.76(7) . .
O3 La1 La2 111.43(7) . .
O11 La1 La2 157.87(7) . .
O9 La1 La2 39.84(7) . .
O5 La1 La2 38.00(6) . .
O1 La1 La2 39.30(6) . .
N1 La1 La2 99.75(8) . .
N3 La1 La2 97.56(8) . .
N6 La1 La2 95.43(8) . .
O4 La2 O15 77.25(11) . .
O4 La2 O16 75.79(10) . .
O15 La2 O16 76.48(11) . .
O4 La2 O13 77.59(13) . .
O15 La2 O13 139.54(12) . .
O16 La2 O13 66.93(12) . .
O4 La2 O5 144.63(12) . .
O15 La2 O5 73.85(10) . .
O16 La2 O5 115.81(11) . .
O13 La2 O5 137.67(12) . .
O4 La2 O10 83.68(10) . .
O15 La2 O10 136.27(13) . .
O16 La2 O10 135.81(12) . .
O13 La2 O10 70.68(14) . .
O5 La2 O10 103.62(11) . .
O4 La2 O14 75.08(13) . .
O15 La2 O14 70.14(12) . .
O16 La2 O14 139.52(11) . .
O13 La2 O14 131.40(13) . .
O5 La2 O14 76.24(12) . .
O10 La2 O14 67.03(13) . .
O4 La2 O1 145.82(10) . .
O15 La2 O1 112.00(11) . .
O16 La2 O1 74.84(9) . .
O13 La2 O1 75.10(12) . .
O5 La2 O1 66.15(10) . .
O10 La2 O1 105.89(10) . .
O14 La2 O1 139.04(11) . .
O4 La2 O9 132.41(9) . .
O15 La2 O9 137.16(10) . .
O16 La2 O9 133.35(10) . .
O13 La2 O9 82.60(12) . .
O5 La2 O9 65.52(9) . .
O10 La2 O9 48.86(10) . .
O14 La2 O9 87.12(11) . .
O1 La2 O9 63.33(8) . .
O4 La2 C11 107.71(11) . .
O15 La2 C11 144.48(12) . .
O16 La2 C11 139.04(11) . .
O13 La2 C11 73.96(13) . .
O5 La2 C11 85.42(11) . .
O10 La2 C11 24.22(11) . .
O14 La2 C11 77.17(12) . .
O1 La2 C11 84.03(11) . .
O9 La2 C11 24.71(10) . .
O4 La2 La1 168.96(7) . .
O15 La2 La1 110.85(8) . .
O16 La2 La1 112.87(7) . .
O13 La2 La1 99.12(10) . .
O5 La2 La1 39.06(6) . .
O10 La2 La1 85.29(7) . .
O14 La2 La1 100.17(9) . .
O1 La2 La1 39.38(6) . .
O9 La2 La1 36.63(6) . .
C11 La2 La1 61.30(8) . .
N6 N5 C12 111.2(3) . 3_445
N6 N5 H5 124.4 . .
C12 N5 H5 124.4 3_445 .
C11 O9 La1 163.0(3) . .
C11 O9 La2 93.1(2) . .
La1 O9 La2 103.54(10) . .
N1 N2 C4 112.2(3) . 4_454
N1 N2 H2 123.9 . .
C4 N2 H2 123.9 4_454 .
C5 O4 La2 140.5(3) . .
C6 O5 La2 132.0(2) . .
C6 O5 La1 124.4(2) . .
La2 O5 La1 102.93(10) . .
C5 O3 La1 161.7(3) 2_554 .
C10 O8 La1 154.9(3) . .
C15 O11 La1 126.8(3) . .
N5 N6 C14 106.0(3) . .
N5 N6 La1 137.1(3) . .
C14 N6 La1 115.8(3) . .
C1 O1 La2 134.5(2) . .
C1 O1 La1 124.1(2) . .
La2 O1 La1 101.31(9) . .
N1 C2 C3 110.6(4) . 4_454
N1 C2 C1 117.5(4) . .
C3 C2 C1 131.8(4) 4_454 .
N2 N1 C2 105.1(3) . .
N2 N1 La1 132.4(2) . .
C2 N1 La1 119.1(3) . .
O4 C5 O3 126.2(4) . 2
O4 C5 C4 116.7(4) . .
O3 C5 C4 117.1(4) 2 .
N3 N4 C9 112.1(3) . .
N3 N4 H4 124 . .
C9 N4 H4 124 . .
O12 C15 O11 124.7(4) . .
O12 C15 C14 120.0(4) . .
O11 C15 C14 115.2(4) . .
N6 C14 C13 111.0(4) . .
N6 C14 C15 118.9(4) . .
C13 C14 C15 130.0(4) . .
O10 C11 O9 121.3(4) . .
O10 C11 C12 120.9(4) . .
O9 C11 C12 117.8(4) . .
O10 C11 La2 59.4(2) . .
O9 C11 La2 62.2(2) . .
C12 C11 La2 173.2(3) . .
C11 O10 La2 96.4(3) . .
N5 C12 C13 106.9(4) 3 3
N5 C12 C11 120.7(4) 3 .
C13 C12 C11 132.3(4) 3 .
C12 C13 C14 104.9(4) 3_445 .
C12 C13 H13 131(2) 3_445 .
C14 C13 H13 124(2) . .
O2 C1 O1 125.2(4) . .
O2 C1 C2 119.2(4) . .
O1 C1 C2 115.6(3) . .
N2 C4 C3 107.2(4) 4 .
N2 C4 C5 119.7(3) 4 .
C3 C4 C5 133.1(4) . .
C4 C3 C2 104.8(4) . 4
C4 C3 H3 127.6 . .
C2 C3 H3 127.6 4 .
La2 O14 H14A 120 . .
La2 O14 H14B 120 . .
H14A O14 H14B 120 . .
O6 C6 O5 125.7(4) . .
O6 C6 C7 118.2(4) . .
O5 C6 C7 116.1(3) . .
N3 C7 C8 110.7(4) . .
N3 C7 C6 117.5(4) . .
C8 C7 C6 131.8(4) . .
C7 C8 C9 105.1(4) . .
C7 C8 H8 124(3) . .
C9 C8 H8 130(3) . .
N4 C9 C8 106.3(4) . .
N4 C9 C10 119.0(4) . 1_545
C8 C9 C10 134.6(4) . 1_545
N4 N3 C7 105.8(4) . .
N4 N3 La1 133.6(3) . .
C7 N3 La1 120.6(3) . .
O7 C10 O8 125.6(4) . .
O7 C10 C9 116.8(4) . 1_565
O8 C10 C9 117.5(4) . 1_565
La2 O15 H15A 120 . .
La2 O15 H15B 120 . .
H15A O15 H15B 120 . .

loop_
_geom_bond_atom_site_label_1
_geom_bond_atom_site_label_2
_geom_bond_distance
_geom_bond_site_symmetry_2
La1 O8 2.461(3) .
La1 O3 2.465(3) .
La1 O11 2.488(3) .
La1 O9 2.496(3) .
La1 O5 2.630(3) .
La1 O1 2.632(3) .
La1 N1 2.650(4) .
La1 N3 2.668(4) .
La1 N6 2.685(4) .
La1 La2 4.0672(3) .
La2 O4 2.448(3) .
La2 O15 2.458(3) .
La2 O16 2.556(3) .
La2 O13 2.558(4) .
La2 O5 2.569(3) .
La2 O10 2.619(3) .
La2 O14 2.623(4) .
La2 O1 2.627(3) .
La2 O9 2.680(3) .
La2 C11 3.025(4) .
N5 N6 1.326(5) .
N5 C12 1.371(5) 3_445
N5 H5 0.86 .
O9 C11 1.266(5) .
N2 N1 1.333(4) .
N2 C4 1.345(5) 4_454
N2 H2 0.86 .
O4 C5 1.240(5) .
O5 C6 1.288(5) .
O3 C5 1.263(5) 2_554
O8 C10 1.267(5) .
O11 C15 1.292(5) .
N6 C14 1.339(5) .
O1 C1 1.287(5) .
O2 C1 1.240(5) .
C2 N1 1.351(5) .
C2 C3 1.394(6) 4_454
C2 C1 1.488(6) .
C5 O3 1.263(5) 2
C5 C4 1.491(6) .
N4 N3 1.320(5) .
N4 C9 1.344(5) .
N4 H4 0.86 .
O7 C10 1.227(5) .
C15 O12 1.226(5) .
C15 C14 1.494(6) .
C14 C13 1.391(6) .
C11 O10 1.249(5) .
C11 C12 1.469(6) .
C12 N5 1.371(5) 3
C12 C13 1.373(6) 3
C13 C12 1.373(6) 3_445
C13 H13 1.01(4) .
C4 N2 1.345(5) 4
C4 C3 1.376(6) .
C3 C2 1.394(6) 4
C3 H3 0.93 .
O14 H14A 0.93 .
O14 H14B 0.93 .
C6 O6 1.228(5) .
C6 C7 1.494(6) .
C7 N3 1.335(5) .
C7 C8 1.376(6) .
C8 C9 1.380(6) .
C8 H8 0.89(5) .
C9 C10 1.485(6) 1_545
C10 C9 1.485(6) 1_565
O15 H15A 0.93 .
O15 H15B 0.93 .

loop_
_geom_hbond_atom_site_label_D
_geom_hbond_atom_site_label_H
_geom_hbond_atom_site_label_A
_geom_hbond_distance_DH
_geom_hbond_distance_HA
_geom_hbond_distance_DA
_geom_hbond_angle_DHA
_geom_hbond_site_symmetry_A
O15 H15A O8 0.93 2.15 2.846(4) 130.9 2
O15 H15A O3 0.93 2.28 2.998(4) 133.2 2
O15 H15B O6 0.93 2.04 2.653(5) 122.4 .
O15 H15B O7 0.93 2.48 2.954(5) 112.2 2

loop_
_geom_torsion_atom_site_label_1
_geom_torsion_atom_site_label_2
_geom_torsion_atom_site_label_3
_geom_torsion_atom_site_label_4
_geom_torsion
_geom_torsion_site_symmetry_1
_geom_torsion_site_symmetry_4
O8 La1 La2 O4 -43.2(5) . .
O3 La1 La2 O4 34.7(5) . .
O11 La1 La2 O4 167.1(5) . .
O9 La1 La2 O4 -7.5(5) . .
O5 La1 La2 O4 116.3(5) . .
O1 La1 La2 O4 -124.4(5) . .
N1 La1 La2 O4 -116.8(5) . .
N3 La1 La2 O4 102.2(5) . .
N6 La1 La2 O4 173.6(5) . .
O8 La1 La2 O15 -179.17(13) . .
O3 La1 La2 O15 -101.20(12) . .
O11 La1 La2 O15 31.2(2) . .
O9 La1 La2 O15 -143.41(15) . .
O5 La1 La2 O15 -19.67(16) . .
O1 La1 La2 O15 99.65(14) . .
N1 La1 La2 O15 107.29(13) . .
N3 La1 La2 O15 -33.71(13) . .
N6 La1 La2 O15 37.69(13) . .
O8 La1 La2 O16 97.20(11) . .
O3 La1 La2 O16 175.17(13) . .
O11 La1 La2 O16 -52.5(2) . .
O9 La1 La2 O16 132.96(15) . .
O5 La1 La2 O16 -103.30(15) . .
O1 La1 La2 O16 16.02(14) . .
N1 La1 La2 O16 23.66(12) . .
N3 La1 La2 O16 -117.34(11) . .
N6 La1 La2 O16 -45.94(12) . .
O8 La1 La2 O13 28.48(12) . .
O3 La1 La2 O13 106.45(13) . .
O11 La1 La2 O13 -121.2(2) . .
O9 La1 La2 O13 64.25(16) . .
O5 La1 La2 O13 -172.02(16) . .
O1 La1 La2 O13 -52.69(14) . .
N1 La1 La2 O13 -45.05(13) . .
N3 La1 La2 O13 173.95(13) . .
N6 La1 La2 O13 -114.65(13) . .
O8 La1 La2 O5 -159.50(15) . .
O3 La1 La2 O5 -81.53(15) . .
O11 La1 La2 O5 50.8(2) . .
O9 La1 La2 O5 -123.74(18) . .
O1 La1 La2 O5 119.33(16) . .
N1 La1 La2 O5 126.97(15) . .
N3 La1 La2 O5 -14.03(15) . .
N6 La1 La2 O5 57.37(15) . .
O8 La1 La2 O10 -41.06(12) . .
O3 La1 La2 O10 36.91(13) . .
O11 La1 La2 O10 169.3(2) . .
O9 La1 La2 O10 -5.30(16) . .
O5 La1 La2 O10 118.44(16) . .
O1 La1 La2 O10 -122.23(14) . .
N1 La1 La2 O10 -114.59(13) . .
N3 La1 La2 O10 104.41(13) . .
N6 La1 La2 O10 175.81(13) . .
O8 La1 La2 O14 -106.69(12) . .
O3 La1 La2 O14 -28.72(13) . .
O11 La1 La2 O14 103.7(2) . .
O9 La1 La2 O14 -70.93(15) . .
O5 La1 La2 O14 52.81(15) . .
O1 La1 La2 O14 172.14(14) . .
N1 La1 La2 O14 179.78(14) . .
N3 La1 La2 O14 38.78(12) . .
N6 La1 La2 O14 110.18(12) . .
O8 La1 La2 O1 81.18(13) . .
O3 La1 La2 O1 159.14(14) . .
O11 La1 La2 O1 -68.5(2) . .
O9 La1 La2 O1 116.94(15) . .
O5 La1 La2 O1 -119.33(16) . .
N1 La1 La2 O1 7.64(14) . .
N3 La1 La2 O1 -133.36(13) . .
N6 La1 La2 O1 -61.96(14) . .
O8 La1 La2 O9 -35.76(14) . .
O3 La1 La2 O9 42.21(15) . .
O11 La1 La2 O9 174.6(2) . .
O5 La1 La2 O9 123.74(17) . .
O1 La1 La2 O9 -116.94(15) . .
N1 La1 La2 O9 -109.30(15) . .
N3 La1 La2 O9 109.70(15) . .
N6 La1 La2 O9 -178.89(15) . .
O8 La1 La2 C11 -37.51(13) . .
O3 La1 La2 C11 40.46(13) . .
O11 La1 La2 C11 172.8(2) . .
O9 La1 La2 C11 -1.74(16) . .
O5 La1 La2 C11 121.99(16) . .
O1 La1 La2 C11 -118.68(15) . .
N1 La1 La2 C11 -111.04(13) . .
N3 La1 La2 C11 107.96(13) . .
N6 La1 La2 C11 179.36(13) . .
O8 La1 O9 C11 -44.7(11) . .
O3 La1 O9 C11 26.7(11) . .
O11 La1 O9 C11 -6.0(13) . .
O5 La1 O9 C11 133.7(11) . .
O1 La1 O9 C11 -154.3(11) . .
N1 La1 O9 C11 -111.2(11) . .
N3 La1 O9 C11 87.9(11) . .
N6 La1 O9 C11 169.0(10) . .
La2 La1 O9 C11 167.4(12) . .
O8 La1 O9 La2 147.91(12) . .
O3 La1 O9 La2 -140.68(13) . .
O11 La1 O9 La2 -173.4(3) . .
O5 La1 O9 La2 -33.71(10) . .
O1 La1 O9 La2 38.26(10) . .
N1 La1 O9 La2 81.34(13) . .
N3 La1 O9 La2 -79.53(13) . .
N6 La1 O9 La2 1.6(2) . .
O4 La2 O9 C11 1.7(3) . .
O15 La2 O9 C11 -121.3(3) . .
O16 La2 O9 C11 115.6(3) . .
O13 La2 O9 C11 67.4(3) . .
O5 La2 O9 C11 -141.2(3) . .
O10 La2 O9 C11 -3.4(3) . .
O14 La2 O9 C11 -65.0(3) . .
O1 La2 O9 C11 144.4(3) . .
La1 La2 O9 C11 -176.3(3) . .
O4 La2 O9 La1 178.07(12) . .
O15 La2 O9 La1 55.0(2) . .
O16 La2 O9 La1 -68.03(17) . .
O13 La2 O9 La1 -116.27(14) . .
O5 La2 O9 La1 35.16(11) . .
O10 La2 O9 La1 173.0(2) . .
O14 La2 O9 La1 111.34(14) . .
O1 La2 O9 La1 -39.27(10) . .
C11 La2 O9 La1 176.3(3) . .
O15 La2 O4 C5 -25.2(5) . .
O16 La2 O4 C5 53.8(5) . .
O13 La2 O4 C5 122.8(5) . .
O5 La2 O4 C5 -61.0(5) . .
O10 La2 O4 C5 -165.6(5) . .
O14 La2 O4 C5 -97.8(5) . .
O1 La2 O4 C5 85.3(5) . .
O9 La2 O4 C5 -169.5(4) . .
C11 La2 O4 C5 -168.7(5) . .
La1 La2 O4 C5 -163.4(3) . .
O4 La2 O5 C6 7.4(5) . .
O15 La2 O5 C6 -28.9(4) . .
O16 La2 O5 C6 -94.7(4) . .
O13 La2 O5 C6 -178.1(4) . .
O10 La2 O5 C6 105.8(4) . .
O14 La2 O5 C6 44.0(4) . .
O1 La2 O5 C6 -152.6(4) . .
O9 La2 O5 C6 137.2(4) . .
C11 La2 O5 C6 121.9(4) . .
La1 La2 O5 C6 170.2(5) . .
O4 La2 O5 La1 -162.74(12) . .
O15 La2 O5 La1 160.88(15) . .
O16 La2 O5 La1 95.12(12) . .
O13 La2 O5 La1 11.8(2) . .
O10 La2 O5 La1 -64.38(14) . .
O14 La2 O5 La1 -126.17(14) . .
O1 La2 O5 La1 37.22(10) . .
O9 La2 O5 La1 -33.03(10) . .
C11 La2 O5 La1 -48.27(13) . .
O8 La1 O5 C6 -132.7(3) . .
O3 La1 O5 C6 -61.3(4) . .
O11 La1 O5 C6 29.9(4) . .
O9 La1 O5 C6 -135.9(4) . .
O1 La1 O5 C6 151.4(4) . .
N1 La1 O5 C6 123.6(4) . .
N3 La1 O5 C6 -7.2(4) . .
N6 La1 O5 C6 69.0(4) . .
La2 La1 O5 C6 -171.2(4) . .
O8 La1 O5 La2 38.5(2) . .
O3 La1 O5 La2 109.88(12) . .
O11 La1 O5 La2 -158.92(10) . .
O9 La1 O5 La2 35.27(11) . .
O1 La1 O5 La2 -37.46(10) . .
N1 La1 O5 La2 -65.26(16) . .
N3 La1 O5 La2 164.01(17) . .
N6 La1 O5 La2 -119.86(14) . .
O8 La1 O3 C5 175.8(9) . 2_554
O11 La1 O3 C5 -98.8(9) . 2_554
O9 La1 O3 C5 90.8(9) . 2_554
O5 La1 O3 C5 26.5(9) . 2_554
O1 La1 O3 C5 89.0(9) . 2_554
N1 La1 O3 C5 -159.8(9) . 2_554
N3 La1 O3 C5 -24.1(9) . 2_554
N6 La1 O3 C5 -54.0(9) . 2_554
La2 La1 O3 C5 64.9(9) . 2_554
O3 La1 O8 C10 -169.2(7) . .
O11 La1 O8 C10 104.8(7) . .
O9 La1 O8 C10 -86.4(7) . .
O5 La1 O8 C10 -89.3(7) . .
O1 La1 O8 C10 -23.9(7) . .
N1 La1 O8 C10 27.7(7) . .
N3 La1 O8 C10 165.7(7) . .
N6 La1 O8 C10 61.7(7) . .
La2 La1 O8 C10 -64.2(7) . .
O8 La1 O11 C15 -152.8(4) . .
O3 La1 O11 C15 136.2(4) . .
O9 La1 O11 C15 168.6(4) . .
O5 La1 O11 C15 35.9(4) . .
O1 La1 O11 C15 -49.4(4) . .
N1 La1 O11 C15 -80.8(4) . .
N3 La1 O11 C15 69.2(4) . .
N6 La1 O11 C15 -7.4(4) . .
La2 La1 O11 C15 -0.1(5) . .
C12 N5 N6 C14 -1.5(5) 3_445 .
C12 N5 N6 La1 -168.2(3) 3_445 .
O8 La1 N6 N5 -137.3(4) . .
O3 La1 N6 N5 120.7(4) . .
O11 La1 N6 N5 172.8(5) . .
O9 La1 N6 N5 -5.4(5) . .
O5 La1 N6 N5 28.0(4) . .
O1 La1 N6 N5 -39.4(4) . .
N1 La1 N6 N5 -102.8(5) . .
N3 La1 N6 N5 91.7(4) . .
La2 La1 N6 N5 -4.4(4) . .
O8 La1 N6 C14 57.0(4) . .
O3 La1 N6 C14 -45.1(4) . .
O11 La1 N6 C14 7.0(3) . .
O9 La1 N6 C14 -171.2(3) . .
O5 La1 N6 C14 -137.8(3) . .
O1 La1 N6 C14 154.8(3) . .
N1 La1 N6 C14 91.4(3) . .
N3 La1 N6 C14 -74.1(3) . .
La2 La1 N6 C14 -170.2(3) . .
O4 La2 O1 C1 -19.3(5) . .
O15 La2 O1 C1 80.5(4) . .
O16 La2 O1 C1 12.3(4) . .
O13 La2 O1 C1 -57.3(4) . .
O5 La2 O1 C1 140.1(4) . .
O10 La2 O1 C1 -121.7(4) . .
O14 La2 O1 C1 165.2(4) . .
O9 La2 O1 C1 -146.4(4) . .
C11 La2 O1 C1 -132.3(4) . .
La1 La2 O1 C1 177.0(4) . .
O4 La2 O1 La1 163.67(13) . .
O15 La2 O1 La1 -96.49(12) . .
O16 La2 O1 La1 -164.72(13) . .
O13 La2 O1 La1 125.64(14) . .
O5 La2 O1 La1 -36.92(10) . .
O10 La2 O1 La1 61.23(13) . .
O14 La2 O1 La1 -11.9(2) . .
O9 La2 O1 La1 36.53(9) . .
C11 La2 O1 La1 50.69(11) . .
O8 La1 O1 C1 69.3(3) . .
O3 La1 O1 C1 145.7(3) . .
O11 La1 O1 C1 -24.2(4) . .
O9 La1 O1 C1 143.8(4) . .
O5 La1 O1 C1 -141.2(4) . .
N1 La1 O1 C1 11.2(3) . .
N3 La1 O1 C1 -119.0(3) . .
N6 La1 O1 C1 -61.8(3) . .
La2 La1 O1 C1 -177.4(4) . .
O8 La1 O1 La2 -113.24(11) . .
O3 La1 O1 La2 -36.9(2) . .
O11 La1 O1 La2 153.20(10) . .
O9 La1 O1 La2 -38.77(10) . .
O5 La1 O1 La2 36.23(10) . .
N1 La1 O1 La2 -171.37(16) . .
N3 La1 O1 La2 58.40(15) . .
N6 La1 O1 La2 115.66(13) . .
C4 N2 N1 C2 0.4(5) 4_454 .
C4 N2 N1 La1 158.7(3) 4_454 .
C3 C2 N1 N2 -0.7(5) 4_454 .
C1 C2 N1 N2 -179.6(4) . .
C3 C2 N1 La1 -162.5(3) 4_454 .
C1 C2 N1 La1 18.6(5) . .
O8 La1 N1 N2 69.6(4) . .
O3 La1 N1 N2 45.4(5) . .
O11 La1 N1 N2 -18.5(4) . .
O9 La1 N1 N2 143.7(4) . .
O5 La1 N1 N2 -141.8(4) . .
O1 La1 N1 N2 -170.8(4) . .
N3 La1 N1 N2 -63.7(4) . .
N6 La1 N1 N2 -84.2(4) . .
La2 La1 N1 N2 -176.3(4) . .
O8 La1 N1 C2 -134.5(4) . .
O3 La1 N1 C2 -158.7(3) . .
O11 La1 N1 C2 137.4(4) . .
O9 La1 N1 C2 -60.4(4) . .
O5 La1 N1 C2 14.1(4) . .
O1 La1 N1 C2 -14.9(3) . .
N3 La1 N1 C2 92.2(4) . .
N6 La1 N1 C2 71.7(3) . .
La2 La1 N1 C2 -20.4(3) . .
La2 O4 C5 O3 -4.1(8) . 2
La2 O4 C5 C4 174.9(3) . .
La1 O11 C15 O12 -172.6(4) . .
La1 O11 C15 C14 6.6(6) . .
N5 N6 C14 C13 1.4(5) . .
La1 N6 C14 C13 171.4(3) . .
N5 N6 C14 C15 -177.2(4) . .
La1 N6 C14 C15 -7.2(5) . .
O12 C15 C14 N6 -179.5(5) . .
O11 C15 C14 N6 1.3(7) . .
O12 C15 C14 C13 2.2(8) . .
O11 C15 C14 C13 -177.1(5) . .
La1 O9 C11 O10 -161.5(8) . .
La2 O9 C11 O10 6.2(5) . .
La1 O9 C11 C12 19.9(14) . .
La2 O9 C11 C12 -172.3(4) . .
La1 O9 C11 La2 -167.7(11) . .
O4 La2 C11 O10 7.5(3) . .
O15 La2 C11 O10 -85.3(4) . .
O16 La2 C11 O10 96.1(3) . .
O13 La2 C11 O10 78.4(3) . .
O5 La2 C11 O10 -138.9(3) . .
O14 La2 C11 O10 -62.0(3) . .
O1 La2 C11 O10 154.6(3) . .
O9 La2 C11 O10 -173.8(5) . .
La1 La2 C11 O10 -171.3(3) . .
O4 La2 C11 O9 -178.7(3) . .
O15 La2 C11 O9 88.6(3) . .
O16 La2 C11 O9 -90.1(3) . .
O13 La2 C11 O9 -107.7(3) . .
O5 La2 C11 O9 34.9(3) . .
O10 La2 C11 O9 173.8(5) . .
O14 La2 C11 O9 111.8(3) . .
O1 La2 C11 O9 -31.5(3) . .
La1 La2 C11 O9 2.5(2) . .
O4 La2 C11 C12 -87(3) . .
O15 La2 C11 C12 -18E1(10) . .
O16 La2 C11 C12 2(3) . .
O13 La2 C11 C12 -16(3) . .
O5 La2 C11 C12 127(3) . .
O10 La2 C11 C12 -94(3) . .
O14 La2 C11 C12 -156(3) . .
O1 La2 C11 C12 60(3) . .
O9 La2 C11 C12 92(3) . .
La1 La2 C11 C12 94(3) . .
O9 C11 O10 La2 -6.4(5) . .
C12 C11 O10 La2 172.1(4) . .
O4 La2 O10 C11 -172.8(3) . .
O15 La2 O10 C11 123.1(3) . .
O16 La2 O10 C11 -110.7(3) . .
O13 La2 O10 C11 -93.8(3) . .
O5 La2 O10 C11 42.4(3) . .
O14 La2 O10 C11 110.8(3) . .
O1 La2 O10 C11 -26.3(3) . .
O9 La2 O10 C11 3.4(3) . .
La1 La2 O10 C11 7.6(3) . .
O10 C11 C12 N5 -11.8(7) . 3
O9 C11 C12 N5 166.7(4) . 3
La2 C11 C12 N5 78(3) . 3
O10 C11 C12 C13 164.1(5) . 3
O9 C11 C12 C13 -17.4(8) . 3
La2 C11 C12 C13 -106(3) . 3
N6 C14 C13 C12 -0.8(6) . 3_445
C15 C14 C13 C12 177.6(5) . 3_445
La2 O1 C1 O2 -4.0(7) . .
La1 O1 C1 O2 172.5(3) . .
La2 O1 C1 C2 176.9(3) . .
La1 O1 C1 C2 -6.6(5) . .
N1 C2 C1 O2 172.6(4) . .
C3 C2 C1 O2 -6.0(8) 4_454 .
N1 C2 C1 O1 -8.2(6) . .
C3 C2 C1 O1 173.1(5) 4_454 .
O4 C5 C4 N2 -7.4(7) . 4
O3 C5 C4 N2 171.7(4) 2 4
O4 C5 C4 C3 172.6(5) . .
O3 C5 C4 C3 -8.3(8) 2 .
N2 C4 C3 C2 0.4(6) 4 4
C5 C4 C3 C2 -179.5(5) . 4
La2 O5 C6 O6 20.8(8) . .
La1 O5 C6 O6 -170.8(5) . .
La2 O5 C6 C7 -159.3(3) . .
La1 O5 C6 C7 9.1(6) . .
O6 C6 C7 N3 175.4(5) . .
O5 C6 C7 N3 -4.5(7) . .
O6 C6 C7 C8 -6.1(9) . .
O5 C6 C7 C8 174.0(5) . .
N3 C7 C8 C9 0.8(6) . .
C6 C7 C8 C9 -177.8(5) . .
N3 N4 C9 C8 0.5(5) . .
N3 N4 C9 C10 179.2(4) . 1_545
C7 C8 C9 N4 -0.7(5) . .
C7 C8 C9 C10 -179.2(5) . 1_545
C9 N4 N3 C7 0.0(5) . .
C9 N4 N3 La1 -179.9(3) . .
C8 C7 N3 N4 -0.5(5) . .
C6 C7 N3 N4 178.3(4) . .
C8 C7 N3 La1 179.4(3) . .
C6 C7 N3 La1 -1.8(6) . .
O8 La1 N3 N4 -30.2(5) . .
O3 La1 N3 N4 -56.0(4) . .
O11 La1 N3 N4 34.6(4) . .
O9 La1 N3 N4 -126.7(4) . .
O5 La1 N3 N4 -176.0(4) . .
O1 La1 N3 N4 160.9(4) . .
N1 La1 N3 N4 80.4(4) . .
N6 La1 N3 N4 100.7(4) . .
La2 La1 N3 N4 -166.2(4) . .
O8 La1 N3 C7 149.9(3) . .
O3 La1 N3 C7 124.1(4) . .
O11 La1 N3 C7 -145.2(4) . .
O9 La1 N3 C7 53.4(4) . .
O5 La1 N3 C7 4.1(3) . .
O1 La1 N3 C7 -19.0(4) . .
N1 La1 N3 C7 -99.4(4) . .
N6 La1 N3 C7 -79.2(3) . .
La2 La1 N3 C7 14.0(3) . .
La1 O8 C10 O7 -140.0(5) . .
La1 O8 C10 C9 38.4(9) . 1_565
